data_2227063
loop_
_publ_author_name
'Shi, Yong-Heng'
'Zhao, Gui-Long'
'Shao, Hua'
'Liu, Wei'
'Xu, Wei-Ren'

_publ_section_title
;
 (5-Bromo-2-methylphenyl)(4-ethoxyphenyl)methanone
;
_journal_coeditor_code RZ2475
_journal_issue 8
_journal_name_full 'Acta Crystallographica Section E'
_journal_page_first o2038
_journal_paper_doi 10.1107/S1600536810027327
_journal_volume 66
_journal_year 2010
_chemical_formula_iupac 'C16 H15 Br O2'
_chemical_formula_moiety 'C16 H15 Br O2'
_chemical_formula_sum 'C16 H15 Br O2'
_chemical_formula_weight 319.19
_chemical_name_systematic
;
(5-Bromo-2-methylphenyl)(4-ethoxyphenyl)methanone
;
_space_group_IT_number 61
_symmetry_cell_setting orthorhombic
_symmetry_space_group_name_Hall '-P 2ac 2ab'
_symmetry_space_group_name_H-M 'P b c a'
_atom_sites_solution_hydrogens geom
_atom_sites_solution_primary direct
_atom_sites_solution_secondary difmap
_audit_creation_method SHELXL-97
_cell_angle_alpha 90.00
_cell_angle_beta 90.00
_cell_angle_gamma 90.00
_cell_formula_units_Z 8
_cell_length_a 9.5730(19)
_cell_length_b 13.188(3)
_cell_length_c 22.205(4)
_cell_measurement_reflns_used 6268
_cell_measurement_temperature 113(2)
_cell_measurement_theta_max 27.863
_cell_measurement_theta_min 2.128
_cell_volume 2803.4(10)
_computing_cell_refinement 'CrystalClear (Rigaku, 2005)'
_computing_data_collection 'CrystalClear (Rigaku, 2005)'
_computing_data_reduction 'CrystalClear (Rigaku, 2005)'
_computing_molecular_graphics 'SHELXTL (Sheldrick, 2008)'
_computing_publication_material 'SHELXTL (Sheldrick, 2008)'
_computing_structure_refinement 'SHELXTL (Sheldrick, 2008)'
_computing_structure_solution 'SHELXTL (Sheldrick, 2008)'
_diffrn_ambient_temperature 113(2)
_diffrn_detector_area_resol_mean 7.31
_diffrn_measured_fraction_theta_full 1.000
_diffrn_measured_fraction_theta_max 1.000
_diffrn_measurement_device_type 'Rigaku Saturn CCD area-detector'
_diffrn_measurement_method '\w and \f scans'
_diffrn_radiation_monochromator confocal
_diffrn_radiation_source 'rotating anode'
_diffrn_radiation_type MoK\a
_diffrn_radiation_wavelength 0.71073
_diffrn_reflns_av_R_equivalents 0.0439
_diffrn_reflns_av_sigmaI/netI 0.0301
_diffrn_reflns_limit_h_max 10
_diffrn_reflns_limit_h_min -11
_diffrn_reflns_limit_k_max 15
_diffrn_reflns_limit_k_min -15
_diffrn_reflns_limit_l_max 19
_diffrn_reflns_limit_l_min -26
_diffrn_reflns_number 17506
_diffrn_reflns_theta_full 25.02
_diffrn_reflns_theta_max 25.02
_diffrn_reflns_theta_min 1.83
_diffrn_standards_decay_% 0
_diffrn_standards_interval_count 0
_diffrn_standards_interval_time 0
_diffrn_standards_number 0
_exptl_absorpt_coefficient_mu 2.927
_exptl_absorpt_correction_T_max 0.6516
_exptl_absorpt_correction_T_min 0.4738
_exptl_absorpt_correction_type multi-scan
_exptl_absorpt_process_details '(crystalclear; Rigaku, 2005)'
_exptl_crystal_colour colorless
_exptl_crystal_density_diffrn 1.513
_exptl_crystal_density_method 'not measured'
_exptl_crystal_description block
_exptl_crystal_F_000 1296
_exptl_crystal_size_max 0.30
_exptl_crystal_size_mid 0.20
_exptl_crystal_size_min 0.16
_refine_diff_density_max 0.844
_refine_diff_density_min -0.568
_refine_ls_extinction_coef 0.0120(8)
_refine_ls_extinction_expression Fc^*^=kFc[1+0.001xFc^2^\l^3^/sin(2\q)]^-1/4^
_refine_ls_extinction_method 'SHELXTL (Sheldrick, 2008)'
_refine_ls_goodness_of_fit_ref 1.096
_refine_ls_hydrogen_treatment constr
_refine_ls_matrix_type full
_refine_ls_number_parameters 175
_refine_ls_number_reflns 2479
_refine_ls_number_restraints 0
_refine_ls_restrained_S_all 1.096
_refine_ls_R_factor_all 0.0481
_refine_ls_R_factor_gt 0.0407
_refine_ls_shift/su_max 0.004
_refine_ls_shift/su_mean 0.001
_refine_ls_structure_factor_coef Fsqd
_refine_ls_weighting_details 'calc w=1/[\s^2^(Fo^2^)+(0.0598P)^2^+1.3319P] where P=(Fo^2^+2Fc^2^)/3'
_refine_ls_weighting_scheme calc
_refine_ls_wR_factor_gt 0.1018
_refine_ls_wR_factor_ref 0.1067
_reflns_number_gt 2133
_reflns_number_total 2479
_reflns_threshold_expression I>2\s(I)
_cod_data_source_file rz2475.cif
_cod_data_source_block I
_cod_database_code 2227063
_cod_database_fobs_code 2227063

loop_
_symmetry_equiv_pos_as_xyz
'x, y, z'
'-x+1/2, -y, z+1/2'
'-x, y+1/2, -z+1/2'
'x+1/2, -y+1/2, -z'
'-x, -y, -z'
'x-1/2, y, -z-1/2'
'x, -y-1/2, z-1/2'
'-x-1/2, y-1/2, z'

loop_
_atom_site_type_symbol
_atom_site_label
_atom_site_fract_x
_atom_site_fract_y
_atom_site_fract_z
_atom_site_U_iso_or_equiv
_atom_site_adp_type
_atom_site_calc_flag
_atom_site_refinement_flags
_atom_site_occupancy
_atom_site_disorder_assembly
_atom_site_disorder_group
Br Br1 -0.00393(3) 0.34535(2) 0.307507(13) 0.03274(18) Uani d . 1 . .
O O1 0.0807(2) 0.03567(15) 0.10091(9) 0.0353(5) Uani d . 1 . .
O O2 0.1222(2) 0.43270(15) -0.05895(8) 0.0322(5) Uani d . 1 . .
C C1 0.3438(3) 0.0117(2) 0.18087(13) 0.0354(7) Uani d . 1 . .
H H1A 0.4351 0.0104 0.2009 0.053 Uiso calc R 1 . .
H H1B 0.3562 0.0299 0.1384 0.053 Uiso calc R 1 . .
H H1C 0.3005 -0.0555 0.1836 0.053 Uiso calc R 1 . .
C C2 0.2512(3) 0.08893(19) 0.21113(13) 0.0259(6) Uani d . 1 . .
C C3 0.2670(3) 0.1078(2) 0.27228(13) 0.0286(6) Uani d . 1 . .
H H3 0.3328 0.0691 0.2946 0.034 Uiso calc R 1 . .
C C4 0.1895(3) 0.1816(2) 0.30181(12) 0.0303(7) Uani d . 1 . .
H H4 0.1999 0.1921 0.3439 0.036 Uiso calc R 1 . .
C C5 0.0968(3) 0.2395(2) 0.26867(11) 0.0269(6) Uani d . 1 . .
C C6 0.0771(3) 0.2229(2) 0.20780(12) 0.0264(6) Uani d . 1 . .
H H6 0.0129 0.2633 0.1857 0.032 Uiso calc R 1 . .
C C7 0.1528(3) 0.1459(2) 0.17905(12) 0.0255(6) Uani d . 1 . .
C C8 0.1169(3) 0.1222(2) 0.11452(12) 0.0267(6) Uani d . 1 . .
C C9 0.1212(3) 0.2048(2) 0.06972(11) 0.0246(6) Uani d . 1 . .
C C10 0.2006(3) 0.2915(2) 0.07938(11) 0.0256(6) Uani d . 1 . .
H H10 0.2518 0.2979 0.1158 0.031 Uiso calc R 1 . .
C C11 0.2069(3) 0.3687(2) 0.03726(11) 0.0250(6) Uani d . 1 . .
H H11 0.2634 0.4268 0.0442 0.030 Uiso calc R 1 . .
C C12 0.1289(3) 0.3597(2) -0.01543(12) 0.0267(6) Uani d . 1 . .
C C13 0.0496(3) 0.2727(2) -0.02606(12) 0.0308(7) Uani d . 1 . .
H H13 -0.0032 0.2668 -0.0621 0.037 Uiso calc R 1 . .
C C14 0.0480(3) 0.1956(2) 0.01559(12) 0.0294(6) Uani d . 1 . .
H H14 -0.0034 0.1356 0.0075 0.035 Uiso calc R 1 . .
C C15 0.2006(3) 0.5248(2) -0.04965(13) 0.0334(7) Uani d . 1 . .
H H15A 0.3020 0.5102 -0.0497 0.040 Uiso calc R 1 . .
H H15B 0.1756 0.5557 -0.0105 0.040 Uiso calc R 1 . .
C C16 0.1645(3) 0.5955(2) -0.10032(13) 0.0364(7) Uani d . 1 . .
H H16A 0.1906 0.5644 -0.1388 0.055 Uiso calc R 1 . .
H H16B 0.2154 0.6594 -0.0952 0.055 Uiso calc R 1 . .
H H16C 0.0638 0.6090 -0.1000 0.055 Uiso calc R 1 . .

loop_
_atom_site_aniso_label
_atom_site_aniso_U_11
_atom_site_aniso_U_22
_atom_site_aniso_U_33
_atom_site_aniso_U_12
_atom_site_aniso_U_13
_atom_site_aniso_U_23
Br1 0.0346(3) 0.0327(3) 0.0309(3) 0.00282(11) 0.01170(11) -0.00058(11)
O1 0.0412(13) 0.0268(11) 0.0379(11) -0.0026(9) -0.0050(9) -0.0040(8)
O2 0.0373(12) 0.0317(12) 0.0276(10) -0.0050(9) -0.0020(8) 0.0032(8)
C1 0.0350(17) 0.0322(18) 0.0390(16) 0.0046(14) -0.0043(13) -0.0038(13)
C2 0.0237(15) 0.0226(15) 0.0314(15) -0.0026(12) -0.0001(11) 0.0005(11)
C3 0.0281(16) 0.0264(16) 0.0314(15) 0.0010(12) -0.0050(11) 0.0036(11)
C4 0.0317(16) 0.0343(16) 0.0248(14) -0.0063(13) 0.0020(11) 0.0019(11)
C5 0.0265(15) 0.0269(15) 0.0273(14) -0.0050(12) 0.0061(11) 0.0013(11)
C6 0.0209(14) 0.0275(15) 0.0307(14) 0.0008(11) 0.0022(11) 0.0026(11)
C7 0.0225(15) 0.0246(16) 0.0293(14) -0.0032(11) -0.0001(11) -0.0010(10)
C8 0.0180(14) 0.0304(16) 0.0318(15) 0.0022(11) 0.0000(10) -0.0044(13)
C9 0.0207(14) 0.0278(15) 0.0254(14) 0.0031(11) -0.0018(10) -0.0037(11)
C10 0.0197(14) 0.0326(16) 0.0245(13) 0.0032(12) -0.0018(10) -0.0054(11)
C11 0.0199(14) 0.0273(14) 0.0278(14) -0.0022(11) 0.0023(10) -0.0060(11)
C12 0.0245(15) 0.0302(16) 0.0254(14) 0.0011(12) 0.0029(11) 0.0004(11)
C13 0.0298(16) 0.0361(18) 0.0266(15) -0.0041(13) -0.0052(12) -0.0055(12)
C14 0.0253(15) 0.0309(16) 0.0321(16) -0.0037(13) -0.0017(12) -0.0033(12)
C15 0.0311(16) 0.0324(17) 0.0367(16) -0.0045(13) 0.0001(12) 0.0007(12)
C16 0.0335(17) 0.0361(18) 0.0397(16) -0.0011(13) 0.0051(13) 0.0063(13)

loop_
_atom_type_symbol
_atom_type_description
_atom_type_scat_dispersion_real
_atom_type_scat_dispersion_imag
_atom_type_scat_source
C C 0.0033 0.0016 'International Tables Vol C Tables 4.2.6.8 and 6.1.1.4'
H H 0.0000 0.0000 'International Tables Vol C Tables 4.2.6.8 and 6.1.1.4'
O O 0.0106 0.0060 'International Tables Vol C Tables 4.2.6.8 and 6.1.1.4'
Br Br -0.2901 2.4595 'International Tables Vol C Tables 4.2.6.8 and 6.1.1.4'

loop_
_geom_angle_atom_site_label_1
_geom_angle_atom_site_label_2
_geom_angle_atom_site_label_3
_geom_angle_site_symmetry_1
_geom_angle_site_symmetry_3
_geom_angle
_geom_angle_publ_flag
C12 O2 C15 . . 117.9(2) ?
C2 C1 H1A . . 109.5 ?
C2 C1 H1B . . 109.5 ?
H1A C1 H1B . . 109.5 ?
C2 C1 H1C . . 109.5 ?
H1A C1 H1C . . 109.5 ?
H1B C1 H1C . . 109.5 ?
C3 C2 C7 . . 118.3(2) ?
C3 C2 C1 . . 119.5(2) ?
C7 C2 C1 . . 122.1(3) ?
C2 C3 C4 . . 122.0(3) ?
C2 C3 H3 . . 119.0 ?
C4 C3 H3 . . 119.0 ?
C5 C4 C3 . . 118.6(2) ?
C5 C4 H4 . . 120.7 ?
C3 C4 H4 . . 120.7 ?
C6 C5 C4 . . 121.4(3) ?
C6 C5 Br1 . . 119.3(2) ?
C4 C5 Br1 . . 119.3(2) ?
C5 C6 C7 . . 119.3(3) ?
C5 C6 H6 . . 120.4 ?
C7 C6 H6 . . 120.4 ?
C2 C7 C6 . . 120.4(3) ?
C2 C7 C8 . . 121.7(2) ?
C6 C7 C8 . . 117.8(2) ?
O1 C8 C9 . . 121.8(2) ?
O1 C8 C7 . . 119.4(2) ?
C9 C8 C7 . . 118.8(2) ?
C10 C9 C14 . . 118.6(3) ?
C10 C9 C8 . . 121.2(2) ?
C14 C9 C8 . . 120.2(2) ?
C11 C10 C9 . . 121.7(2) ?
C11 C10 H10 . . 119.2 ?
C9 C10 H10 . . 119.2 ?
C10 C11 C12 . . 118.8(3) ?
C10 C11 H11 . . 120.6 ?
C12 C11 H11 . . 120.6 ?
O2 C12 C11 . . 124.0(2) ?
O2 C12 C13 . . 115.7(2) ?
C11 C12 C13 . . 120.2(2) ?
C14 C13 C12 . . 120.0(3) ?
C14 C13 H13 . . 120.0 ?
C12 C13 H13 . . 120.0 ?
C13 C14 C9 . . 120.6(3) ?
C13 C14 H14 . . 119.7 ?
C9 C14 H14 . . 119.7 ?
O2 C15 C16 . . 107.2(2) ?
O2 C15 H15A . . 110.3 ?
C16 C15 H15A . . 110.3 ?
O2 C15 H15B . . 110.3 ?
C16 C15 H15B . . 110.3 ?
H15A C15 H15B . . 108.5 ?
C15 C16 H16A . . 109.5 ?
C15 C16 H16B . . 109.5 ?
H16A C16 H16B . . 109.5 ?
C15 C16 H16C . . 109.5 ?
H16A C16 H16C . . 109.5 ?
H16B C16 H16C . . 109.5 ?

loop_
_geom_bond_atom_site_label_1
_geom_bond_atom_site_label_2
_geom_bond_site_symmetry_2
_geom_bond_distance
_geom_bond_publ_flag
Br1 C5 . 1.903(3) ?
O1 C8 . 1.230(3) ?
O2 C12 . 1.365(3) ?
O2 C15 . 1.442(3) ?
C1 C2 . 1.509(4) ?
C1 H1A . 0.9800 ?
C1 H1B . 0.9800 ?
C1 H1C . 0.9800 ?
C2 C3 . 1.389(4) ?
C2 C7 . 1.400(4) ?
C3 C4 . 1.388(4) ?
C3 H3 . 0.9500 ?
C4 C5 . 1.382(4) ?
C4 H4 . 0.9500 ?
C5 C6 . 1.382(4) ?
C6 C7 . 1.401(4) ?
C6 H6 . 0.9500 ?
C7 C8 . 1.506(4) ?
C8 C9 . 1.475(4) ?
C9 C10 . 1.389(4) ?
C9 C14 . 1.397(4) ?
C10 C11 . 1.385(4) ?
C10 H10 . 0.9500 ?
C11 C12 . 1.393(4) ?
C11 H11 . 0.9500 ?
C12 C13 . 1.396(4) ?
C13 C14 . 1.374(4) ?
C13 H13 . 0.9500 ?
C14 H14 . 0.9500 ?
C15 C16 . 1.502(4) ?
C15 H15A . 0.9900 ?
C15 H15B . 0.9900 ?
C16 H16A . 0.9800 ?
C16 H16B . 0.9800 ?
C16 H16C . 0.9800 ?

loop_
_geom_hbond_atom_site_label_D
_geom_hbond_atom_site_label_H
_geom_hbond_atom_site_label_A
_geom_hbond_site_symmetry_A
_geom_hbond_distance_DH
_geom_hbond_distance_HA
_geom_hbond_distance_DA
_geom_hbond_angle_DHA
C11 H11 O1 8_665 0.95 2.42 3.313(3) 155.8

loop_
_geom_torsion_atom_site_label_1
_geom_torsion_atom_site_label_2
_geom_torsion_atom_site_label_3
_geom_torsion_atom_site_label_4
_geom_torsion_site_symmetry_1
_geom_torsion_site_symmetry_2
_geom_torsion_site_symmetry_3
_geom_torsion_site_symmetry_4
_geom_torsion
_geom_torsion_publ_flag
C7 C2 C3 C4 . . . . -0.7(4) ?
C1 C2 C3 C4 . . . . 176.7(3) ?
C2 C3 C4 C5 . . . . -1.8(4) ?
C3 C4 C5 C6 . . . . 2.2(4) ?
C3 C4 C5 Br1 . . . . -177.0(2) ?
C4 C5 C6 C7 . . . . -0.1(4) ?
Br1 C5 C6 C7 . . . . 179.1(2) ?
C3 C2 C7 C6 . . . . 2.8(4) ?
C1 C2 C7 C6 . . . . -174.6(3) ?
C3 C2 C7 C8 . . . . -172.7(2) ?
C1 C2 C7 C8 . . . . 10.0(4) ?
C5 C6 C7 C2 . . . . -2.4(4) ?
C5 C6 C7 C8 . . . . 173.2(2) ?
C2 C7 C8 O1 . . . . 53.5(4) ?
C6 C7 C8 O1 . . . . -122.1(3) ?
C2 C7 C8 C9 . . . . -128.8(3) ?
C6 C7 C8 C9 . . . . 55.6(3) ?
O1 C8 C9 C10 . . . . -159.8(3) ?
C7 C8 C9 C10 . . . . 22.6(4) ?
O1 C8 C9 C14 . . . . 18.3(4) ?
C7 C8 C9 C14 . . . . -159.3(3) ?
C14 C9 C10 C11 . . . . 0.9(4) ?
C8 C9 C10 C11 . . . . 179.0(2) ?
C9 C10 C11 C12 . . . . 1.5(4) ?
C15 O2 C12 C11 . . . . -0.1(4) ?
C15 O2 C12 C13 . . . . 179.1(2) ?
C10 C11 C12 O2 . . . . 177.1(2) ?
C10 C11 C12 C13 . . . . -2.0(4) ?
O2 C12 C13 C14 . . . . -179.0(3) ?
C11 C12 C13 C14 . . . . 0.2(4) ?
C12 C13 C14 C9 . . . . 2.2(4) ?
C10 C9 C14 C13 . . . . -2.8(4) ?
C8 C9 C14 C13 . . . . 179.1(3) ?
C12 O2 C15 C16 . . . . -174.5(2) ?

loop_
_cod_related_entry_id
_cod_related_entry_database
_cod_related_entry_code
1 ChemSpider 24745534
